data_1548894
loop_
_publ_author_name
'Raghava, Saripalli V.'
'Srivastava, Bhartendu K.'
'Ramshad, Kalluruttimmal'
'Antharjanam, Sudhadevi'
'Varghese, Babu'
'Muraleedharan, Kannoth M.'

_publ_section_title
;
 From helical supramolecular arrays to gel-forming networks: lattice
 restructuring and aggregation control in peptide-based sulfamides to
 integrate new functional attributes.
;
_journal_issue 12
_journal_name_full 'Soft matter'
_journal_page_first 2357
_journal_page_last 2364
_journal_paper_doi 10.1039/c7sm02495a
_journal_volume 14
_journal_year 2018
_chemical_absolute_configuration ad
_chemical_formula_sum 'C26 H50 N4 O8 S'
_chemical_formula_weight 578.76
_space_group_crystal_system monoclinic
_space_group_IT_number 4
_space_group_name_Hall 'P 2yb'
_space_group_name_H-M_alt 'P 1 21 1'
_symmetry_space_group_name_Hall 'P 2yb'
_symmetry_space_group_name_H-M 'P 1 21 1'
_atom_sites_solution_hydrogens mixed
_audit_creation_method SHELXL-2014/7
_audit_update_record
;
2017-11-01 deposited with the CCDC.
2018-02-08 downloaded from the CCDC.
;
_cell_angle_alpha 90
_cell_angle_beta 90.105(3)
_cell_angle_gamma 90
_cell_formula_units_Z 2
_cell_length_a 10.0952(13)
_cell_length_b 16.406(2)
_cell_length_c 10.2489(14)
_cell_measurement_reflns_used 4544
_cell_measurement_temperature 293(2)
_cell_measurement_theta_max 22.1
_cell_measurement_theta_min 2.3
_cell_volume 1697.4(4)
_computing_cell_refinement 'APEX2/SAINT (Bruker, 2004)'
_computing_data_collection 'APEX2 (Bruker, 2004)'
_computing_data_reduction 'SAINT/XPREP (Bruker, 2004)'
_computing_molecular_graphics 'ORTEP3 (Farrugia, 1997) and Mercury (Bruno et al., 2002)'
_computing_publication_material 'SHELXL-2014 (Sheldrick, 2014)'
_computing_structure_refinement 'SHELXL-2014 (Sheldrick, 2014)'
_computing_structure_solution 'SIR92 (Altornare et al., 1993)'
_diffrn_ambient_temperature 293(2)
_diffrn_measured_fraction_theta_full 1.000
_diffrn_measured_fraction_theta_max 1.000
_diffrn_measurement_device_type 'Bruker axs kappa apex2 CCD Diffractometer'
_diffrn_measurement_method '\w and \f scan'
_diffrn_radiation_type MoK\a
_diffrn_radiation_wavelength 0.71073
_diffrn_reflns_av_R_equivalents 0.0365
_diffrn_reflns_av_unetI/netI 0.0567
_diffrn_reflns_Laue_measured_fraction_full 1.000
_diffrn_reflns_Laue_measured_fraction_max 1.000
_diffrn_reflns_limit_h_max 11
_diffrn_reflns_limit_h_min -11
_diffrn_reflns_limit_k_max 19
_diffrn_reflns_limit_k_min -19
_diffrn_reflns_limit_l_max 11
_diffrn_reflns_limit_l_min -9
_diffrn_reflns_number 17341
_diffrn_reflns_point_group_measured_fraction_full 0.998
_diffrn_reflns_point_group_measured_fraction_max 0.998
_diffrn_reflns_theta_full 24.482
_diffrn_reflns_theta_max 24.482
_diffrn_reflns_theta_min 1.987
_diffrn_source 'Sealed tube'
_exptl_absorpt_coefficient_mu 0.141
_exptl_absorpt_correction_T_max 0.93
_exptl_absorpt_correction_T_min 0.91
_exptl_absorpt_correction_type multi-scan
_exptl_absorpt_process_details 'SADABS (Bruker, 1999)'
_exptl_crystal_colour colourless
_exptl_crystal_density_diffrn 1.132
_exptl_crystal_description block
_exptl_crystal_F_000 628
_exptl_crystal_size_max 0.400
_exptl_crystal_size_mid 0.200
_exptl_crystal_size_min 0.200
_refine_diff_density_max 0.342
_refine_diff_density_min -0.247
_refine_diff_density_rms 0.039
_refine_ls_abs_structure_details
;
 Flack x determined using 1132 quotients [(I+)-(I-)]/[(I+)+(I-)]
 (Parsons, Flack and Wagner, Acta Cryst. B69 (2013) 249-259).
;
_refine_ls_abs_structure_Flack 0.02(4)
_refine_ls_extinction_method none
_refine_ls_goodness_of_fit_ref 1.024
_refine_ls_hydrogen_treatment mixed
_refine_ls_matrix_type full
_refine_ls_number_parameters 415
_refine_ls_number_reflns 5633
_refine_ls_number_restraints 157
_refine_ls_restrained_S_all 1.017
_refine_ls_R_factor_all 0.1287
_refine_ls_R_factor_gt 0.0700
_refine_ls_shift/su_max 0.004
_refine_ls_shift/su_mean 0.000
_refine_ls_structure_factor_coef Fsqd
_refine_ls_weighting_details 'w=1/[\s^2^(Fo^2^)+(0.0583P)^2^+1.0115P] where P=(Fo^2^+2Fc^2^)/3'
_refine_ls_weighting_scheme calc
_refine_ls_wR_factor_gt 0.1457
_refine_ls_wR_factor_ref 0.1725
_reflns_Friedel_coverage 0.923
_reflns_Friedel_fraction_full 0.997
_reflns_Friedel_fraction_max 0.997
_reflns_number_gt 3340
_reflns_number_total 5633
_reflns_threshold_expression 'I > 2\s(I)'
_cod_data_source_file c7sm02495a2.cif
_cod_data_source_block leunew
_cod_depositor_comments 'Adding full bibliography for 1548893--1548896.cif.'
_cod_database_code 1548894
_shelx_shelxl_version_number 2014/7
_shelx_space_group_comment
;
The symmetry employed for this shelxl refinement is uniquely defined
by the following loop, which should always be used as a source of
symmetry information in preference to the above space-group names.
They are only intended as comments.
;
_shelx_estimated_absorpt_t_min 0.946
_shelx_estimated_absorpt_t_max 0.972

loop_
_space_group_symop_operation_xyz
'x, y, z'
'-x, y+1/2, -z'

loop_
_atom_site_label
_atom_site_type_symbol
_atom_site_fract_x
_atom_site_fract_y
_atom_site_fract_z
_atom_site_U_iso_or_equiv
_atom_site_adp_type
_atom_site_occupancy
_atom_site_site_symmetry_order
_atom_site_calc_flag
_atom_site_refinement_flags_posn
_atom_site_refinement_flags_adp
_atom_site_refinement_flags_occupancy
_atom_site_disorder_assembly
_atom_site_disorder_group
C1 C 0.0305(11) 0.3556(9) 0.3688(13) 0.164(6) Uani 1 1 d . . . . .
H1A H -0.0311 0.3968 0.3960 0.246 Uiso 1 1 calc R U . . .
H1B H 0.0750 0.3337 0.4439 0.246 Uiso 1 1 calc R U . . .
H1C H -0.0164 0.3127 0.3248 0.246 Uiso 1 1 calc R U . . .
C2 C 0.0658(11) 0.4242(7) 0.1539(11) 0.133(4) Uani 1 1 d . . . . .
H2A H 0.1322 0.4444 0.0953 0.199 Uiso 1 1 calc R U . . .
H2B H 0.0058 0.4674 0.1758 0.199 Uiso 1 1 calc R U . . .
H2C H 0.0178 0.3807 0.1127 0.199 Uiso 1 1 calc R U . . .
C3 C 0.1315(9) 0.3927(6) 0.2769(10) 0.096(3) Uani 1 1 d . . . . .
H3 H 0.1913 0.3487 0.2505 0.115 Uiso 1 1 calc R U . . .
C4 C 0.2142(7) 0.4561(5) 0.3394(8) 0.081(2) Uani 1 1 d . . . . .
H4A H 0.1557 0.5001 0.3652 0.097 Uiso 1 1 calc R U . . .
H4B H 0.2729 0.4777 0.2731 0.097 Uiso 1 1 calc R U . . .
C5 C 0.2988(8) 0.4342(6) 0.4575(8) 0.084(3) Uani 1 1 d . . . . .
H5 H 0.2378 0.4182 0.5272 0.100 Uiso 1 1 calc R U . . .
C6 C 0.3830(8) 0.3606(6) 0.4272(8) 0.083(3) Uani 1 1 d . . . . .
C7 C 0.5944(8) 0.3127(5) 0.3355(11) 0.096(3) Uani 1 1 d . . . . .
H7 H 0.5439 0.2634 0.3141 0.115 Uiso 1 1 calc R U . . .
C8 C 0.6763(9) 0.3373(5) 0.2147(10) 0.091(3) Uani 1 1 d . . . . .
H8A H 0.7384 0.3795 0.2406 0.109 Uiso 1 1 calc R U . . .
H8B H 0.7277 0.2905 0.1871 0.109 Uiso 1 1 calc R U . . .
C9 C 0.5979(11) 0.3681(7) 0.0986(12) 0.120(4) Uani 1 1 d . . . . .
H9 H 0.5551 0.4188 0.1265 0.144 Uiso 1 1 calc R U . . .
C10 C 0.4909(18) 0.3129(12) 0.0557(17) 0.242(10) Uani 1 1 d . . . . .
H10A H 0.4458 0.3364 -0.0178 0.362 Uiso 1 1 calc R U . . .
H10B H 0.5280 0.2613 0.0312 0.362 Uiso 1 1 calc R U . . .
H10C H 0.4292 0.3052 0.1258 0.362 Uiso 1 1 calc R U . . .
C11 C 0.6897(16) 0.3906(13) -0.0125(13) 0.223(9) Uani 1 1 d . . . . .
H11A H 0.7210 0.3418 -0.0540 0.334 Uiso 1 1 calc R U . . .
H11B H 0.7636 0.4209 0.0210 0.334 Uiso 1 1 calc R U . . .
H11C H 0.6425 0.4232 -0.0749 0.334 Uiso 1 1 calc R U . . .
C12 C 0.6843(9) 0.2939(6) 0.4557(14) 0.095(3) Uani 1 1 d . . . . .
C13 C 0.8374(12) 0.2044(9) 0.5398(15) 0.180(7) Uani 1 1 d . . . . .
H13A H 0.7842 0.1961 0.6162 0.270 Uiso 1 1 calc R U . . .
H13B H 0.9010 0.2467 0.5564 0.270 Uiso 1 1 calc R U . . .
H13C H 0.8828 0.1548 0.5185 0.270 Uiso 1 1 calc R U . . .
C14 C 0.828(2) 0.594(2) 0.821(2) 0.134(8) Uani 0.55(3) 1 d D U P A 1
H14A H 0.8980 0.6331 0.8277 0.200 Uiso 0.55(3) 1 calc R U P A 1
H14B H 0.8102 0.5710 0.9053 0.200 Uiso 0.55(3) 1 calc R U P A 1
H14C H 0.7494 0.6201 0.7884 0.200 Uiso 0.55(3) 1 calc R U P A 1
C15 C 1.018(3) 0.519(3) 0.724(4) 0.145(9) Uani 0.55(3) 1 d D U P A 1
H15A H 1.0420 0.4655 0.6935 0.217 Uiso 0.55(3) 1 calc R U P A 1
H15B H 1.0532 0.5269 0.8103 0.217 Uiso 0.55(3) 1 calc R U P A 1
H15C H 1.0538 0.5593 0.6664 0.217 Uiso 0.55(3) 1 calc R U P A 1
C16 C 0.869(3) 0.526(2) 0.728(2) 0.117(6) Uani 0.55(3) 1 d D U P A 1
H16 H 0.8261 0.4744 0.7491 0.140 Uiso 0.55(3) 1 calc R U P A 1
C17 C 0.833(6) 0.555(4) 0.591(3) 0.098(7) Uani 0.55(3) 1 d D U P A 1
H17A H 0.8632 0.5149 0.5288 0.118 Uiso 0.55(3) 1 calc R U P A 1
H17B H 0.8786 0.6057 0.5738 0.118 Uiso 0.55(3) 1 calc R U P A 1
C14' C 0.863(4) 0.655(3) 0.778(4) 0.165(12) Uani 0.45(3) 1 d D U P A 2
H14D H 0.9298 0.6686 0.8408 0.247 Uiso 0.45(3) 1 calc R U P A 2
H14E H 0.7770 0.6619 0.8159 0.247 Uiso 0.45(3) 1 calc R U P A 2
H14F H 0.8712 0.6911 0.7037 0.247 Uiso 0.45(3) 1 calc R U P A 2
C15' C 1.025(4) 0.544(3) 0.757(5) 0.145(11) Uani 0.45(3) 1 d D U P A 2
H15D H 1.0458 0.4953 0.7103 0.218 Uiso 0.45(3) 1 calc R U P A 2
H15E H 1.0392 0.5354 0.8490 0.218 Uiso 0.45(3) 1 calc R U P A 2
H15F H 1.0817 0.5877 0.7280 0.218 Uiso 0.45(3) 1 calc R U P A 2
C16' C 0.881(3) 0.567(2) 0.733(3) 0.112(7) Uani 0.45(3) 1 d D U P A 2
H16' H 0.8295 0.5347 0.7955 0.135 Uiso 0.45(3) 1 calc R U P A 2
C17' C 0.821(8) 0.548(4) 0.600(4) 0.103(8) Uani 0.45(3) 1 d D U P A 2
H17C H 0.8751 0.5758 0.5357 0.123 Uiso 0.45(3) 1 calc R U P A 2
H17D H 0.8320 0.4902 0.5859 0.123 Uiso 0.45(3) 1 calc R U P A 2
C18 C 0.6806(8) 0.5686(5) 0.5715(7) 0.070(2) Uani 1 1 d . . . . .
H18 H 0.6546 0.6188 0.6163 0.084 Uiso 1 1 calc R U . A 1
C19 C 0.6584(7) 0.5796(5) 0.4250(7) 0.0615(18) Uani 1 1 d . . . . .
C20 C 0.6256(8) 0.6782(4) 0.2522(7) 0.070(2) Uani 1 1 d . . . . .
H20 H 0.6065 0.7368 0.2512 0.084 Uiso 1 1 calc DR U . . .
C21 C 0.7493(8) 0.6653(5) 0.1696(8) 0.080(2) Uani 1 1 d . . . . .
H21A H 0.7693 0.6075 0.1682 0.096 Uiso 1 1 calc R U . . .
H21B H 0.7294 0.6817 0.0807 0.096 Uiso 1 1 calc R U . . .
C22 C 0.8712(10) 0.7105(6) 0.2140(10) 0.106(3) Uani 1 1 d . . . . .
H22 H 0.8883 0.6949 0.3048 0.128 Uiso 1 1 calc R U . . .
C23 C 0.8542(12) 0.7997(7) 0.2106(15) 0.157(5) Uani 1 1 d . . . . .
H23A H 0.7768 0.8145 0.2595 0.235 Uiso 1 1 calc R U . . .
H23B H 0.8441 0.8173 0.1218 0.235 Uiso 1 1 calc R U . . .
H23C H 0.9306 0.8254 0.2483 0.235 Uiso 1 1 calc R U . . .
C24 C 0.9943(11) 0.6871(9) 0.1336(13) 0.154(5) Uani 1 1 d . . . . .
H24A H 1.0728 0.7029 0.1803 0.232 Uiso 1 1 calc R U . . .
H24B H 0.9918 0.7147 0.0511 0.232 Uiso 1 1 calc R U . . .
H24C H 0.9952 0.6293 0.1195 0.232 Uiso 1 1 calc R U . . .
C25 C 0.5014(9) 0.6349(5) 0.2033(8) 0.075(2) Uani 1 1 d . . . . .
C26 C 0.3852(12) 0.5862(9) 0.0162(10) 0.147(5) Uani 1 1 d . . . . .
H26A H 0.3095 0.6179 0.0413 0.221 Uiso 1 1 calc R U . . .
H26B H 0.3740 0.5310 0.0453 0.221 Uiso 1 1 calc R U . . .
H26C H 0.3938 0.5870 -0.0771 0.221 Uiso 1 1 calc R U . . .
N1 N 0.3685(7) 0.5059(6) 0.5027(6) 0.082(2) Uani 1 1 d . . . . .
N2 N 0.5023(7) 0.3761(4) 0.3709(7) 0.079(2) Uani 1 1 d . . . . .
N3 N 0.6034(7) 0.5022(6) 0.6222(6) 0.088(2) Uani 1 1 d . . . . .
H3A H 0.620(10) 0.453(6) 0.603(10) 0.106 Uiso 1 1 d . U . . .
N4 N 0.6465(6) 0.6551(4) 0.3889(6) 0.0701(18) Uani 1 1 d D . . . .
O1 O 0.4013(8) 0.4449(7) 0.7136(7) 0.161(4) Uani 1 1 d . . . . .
O2 O 0.4270(7) 0.5984(5) 0.6899(7) 0.132(3) Uani 1 1 d . . . . .
O3 O 0.3458(6) 0.2905(4) 0.4444(7) 0.124(3) Uani 1 1 d . . . . .
O4 O 0.6926(9) 0.3363(6) 0.5494(10) 0.143(3) Uani 1 1 d . . . . .
O5 O 0.7526(7) 0.2283(5) 0.4311(9) 0.140(3) Uani 1 1 d . . . . .
O6 O 0.6546(5) 0.5216(3) 0.3497(4) 0.0705(13) Uani 1 1 d . . . . .
O7 O 0.4073(6) 0.6186(4) 0.2689(5) 0.0896(17) Uani 1 1 d . . . . .
O8 O 0.5064(6) 0.6213(4) 0.0766(5) 0.100(2) Uani 1 1 d . . . . .
S1 S 0.4440(2) 0.5141(2) 0.6430(2) 0.1059(9) Uani 1 1 d . . . . .
H2 H 0.522(5) 0.429(4) 0.366(5) 0.041(16) Uiso 1 1 d . . . . .
H4 H 0.646(6) 0.697(2) 0.438(3) 0.06(2) Uiso 1 1 d D . . . .
H1 H 0.386(8) 0.547(5) 0.447(9) 0.11(3) Uiso 1 1 d . . . . .

loop_
_atom_site_aniso_label
_atom_site_aniso_U_11
_atom_site_aniso_U_22
_atom_site_aniso_U_33
_atom_site_aniso_U_23
_atom_site_aniso_U_13
_atom_site_aniso_U_12
C1 0.088(8) 0.233(15) 0.172(12) 0.049(11) -0.018(8) -0.076(9)
C2 0.124(8) 0.156(10) 0.118(9) 0.014(8) -0.061(7) -0.013(7)
C3 0.069(5) 0.108(7) 0.112(8) 0.019(6) -0.016(5) -0.006(5)
C4 0.061(4) 0.092(6) 0.089(6) 0.020(5) -0.016(4) -0.003(4)
C5 0.059(5) 0.122(8) 0.070(5) 0.040(5) 0.003(4) -0.001(6)
C6 0.058(5) 0.096(7) 0.095(7) 0.058(5) -0.020(4) -0.019(5)
C7 0.064(5) 0.052(5) 0.171(10) 0.020(6) -0.026(6) -0.013(5)
C8 0.070(6) 0.083(6) 0.118(8) -0.022(6) -0.025(6) 0.009(5)
C9 0.102(8) 0.136(9) 0.121(9) -0.035(7) -0.029(7) 0.006(7)
C10 0.213(16) 0.27(2) 0.24(2) -0.081(17) -0.133(16) -0.023(16)
C11 0.170(14) 0.40(3) 0.100(10) 0.030(13) -0.008(10) 0.045(16)
C12 0.065(6) 0.060(6) 0.160(11) 0.053(6) -0.014(7) -0.006(5)
C13 0.110(9) 0.177(13) 0.253(16) 0.128(13) -0.007(10) 0.022(8)
C14 0.141(15) 0.18(2) 0.084(13) -0.033(13) -0.034(12) -0.005(15)
C15 0.114(15) 0.19(2) 0.129(19) -0.032(17) -0.058(13) 0.015(16)
C16 0.111(11) 0.160(15) 0.079(10) -0.025(13) -0.022(9) -0.010(13)
C17 0.092(13) 0.133(13) 0.070(10) -0.007(10) 0.000(10) 0.002(11)
C14' 0.19(2) 0.19(2) 0.122(19) -0.039(19) -0.080(17) -0.02(2)
C15' 0.119(17) 0.20(2) 0.12(2) -0.046(19) -0.069(14) -0.003(18)
C16' 0.103(12) 0.148(16) 0.086(12) -0.032(13) -0.026(10) -0.002(14)
C17' 0.093(14) 0.131(14) 0.083(13) -0.024(12) -0.023(13) -0.003(13)
C18 0.079(5) 0.087(6) 0.044(4) -0.015(4) -0.002(4) -0.001(5)
C19 0.066(5) 0.053(5) 0.066(5) -0.010(4) 0.006(4) -0.006(4)
C20 0.100(6) 0.049(4) 0.062(5) -0.005(4) 0.003(5) -0.011(4)
C21 0.101(6) 0.066(5) 0.072(5) -0.007(4) 0.017(5) -0.018(5)
C22 0.105(7) 0.114(8) 0.101(7) -0.032(6) 0.021(6) -0.033(6)
C23 0.142(10) 0.095(8) 0.234(15) -0.036(8) 0.056(10) -0.049(7)
C24 0.105(9) 0.179(12) 0.179(12) -0.055(10) 0.029(8) -0.020(8)
C25 0.100(7) 0.071(5) 0.053(5) 0.008(4) 0.007(5) -0.006(5)
C26 0.165(10) 0.203(12) 0.075(7) -0.006(7) -0.015(7) -0.074(10)
N1 0.072(4) 0.119(6) 0.053(4) 0.015(5) -0.004(3) -0.011(5)
N2 0.068(5) 0.046(4) 0.123(6) 0.029(4) -0.014(4) -0.013(4)
N3 0.092(5) 0.125(6) 0.048(4) 0.013(5) -0.010(3) -0.001(5)
N4 0.100(5) 0.051(4) 0.060(4) -0.031(3) 0.003(3) -0.004(3)
O1 0.126(6) 0.273(10) 0.084(5) 0.078(6) -0.019(4) -0.056(7)
O2 0.123(6) 0.180(8) 0.093(5) -0.054(5) 0.016(4) 0.017(5)
O3 0.091(4) 0.105(5) 0.177(7) 0.086(5) -0.032(4) -0.037(4)
O4 0.152(8) 0.129(7) 0.149(8) 0.030(6) -0.053(6) 0.026(6)
O5 0.084(4) 0.110(5) 0.224(9) 0.049(5) -0.023(5) 0.023(4)
O6 0.108(4) 0.049(3) 0.055(3) -0.014(3) 0.008(2) -0.019(3)
O7 0.093(4) 0.110(4) 0.066(3) -0.005(3) 0.007(3) -0.017(4)
O8 0.134(5) 0.113(4) 0.052(4) 0.001(3) 0.005(3) -0.048(4)
S1 0.0893(16) 0.173(3) 0.0553(13) 0.0219(19) 0.0056(11) -0.0116(18)

loop_
_atom_type_symbol
_atom_type_description
_atom_type_scat_dispersion_real
_atom_type_scat_dispersion_imag
_atom_type_scat_source
C C 0.0033 0.0016 'International Tables Vol C Tables 4.2.6.8 and 6.1.1.4'
H H 0.0000 0.0000 'International Tables Vol C Tables 4.2.6.8 and 6.1.1.4'
N N 0.0061 0.0033 'International Tables Vol C Tables 4.2.6.8 and 6.1.1.4'
O O 0.0106 0.0060 'International Tables Vol C Tables 4.2.6.8 and 6.1.1.4'
S S 0.1246 0.1234 'International Tables Vol C Tables 4.2.6.8 and 6.1.1.4'

loop_
_geom_angle_atom_site_label_1
_geom_angle_atom_site_label_2
_geom_angle_atom_site_label_3
_geom_angle
C3 C1 H1A 109.5
C3 C1 H1B 109.5
H1A C1 H1B 109.5
C3 C1 H1C 109.5
H1A C1 H1C 109.5
H1B C1 H1C 109.5
C3 C2 H2A 109.5
C3 C2 H2B 109.5
H2A C2 H2B 109.5
C3 C2 H2C 109.5
H2A C2 H2C 109.5
H2B C2 H2C 109.5
C4 C3 C2 111.5(8)
C4 C3 C1 113.1(9)
C2 C3 C1 111.1(9)
C4 C3 H3 106.9
C2 C3 H3 106.9
C1 C3 H3 106.9
C3 C4 C5 119.6(7)
C3 C4 H4A 107.4
C5 C4 H4A 107.4
C3 C4 H4B 107.4
C5 C4 H4B 107.4
H4A C4 H4B 106.9
N1 C5 C6 116.3(7)
N1 C5 C4 109.6(7)
C6 C5 C4 109.9(7)
N1 C5 H5 106.9
C6 C5 H5 106.9
C4 C5 H5 106.9
O3 C6 N2 120.7(9)
O3 C6 C5 123.4(8)
N2 C6 C5 115.9(7)
N2 C7 C8 111.1(7)
N2 C7 C12 108.5(9)
C8 C7 C12 111.9(7)
N2 C7 H7 108.4
C8 C7 H7 108.4
C12 C7 H7 108.4
C9 C8 C7 115.9(8)
C9 C8 H8A 108.3
C7 C8 H8A 108.3
C9 C8 H8B 108.3
C7 C8 H8B 108.3
H8A C8 H8B 107.4
C10 C9 C8 114.2(12)
C10 C9 C11 111.9(13)
C8 C9 C11 110.6(10)
C10 C9 H9 106.5
C8 C9 H9 106.5
C11 C9 H9 106.5
C9 C10 H10A 109.5
C9 C10 H10B 109.5
H10A C10 H10B 109.5
C9 C10 H10C 109.5
H10A C10 H10C 109.5
H10B C10 H10C 109.5
C9 C11 H11A 109.5
C9 C11 H11B 109.5
H11A C11 H11B 109.5
C9 C11 H11C 109.5
H11A C11 H11C 109.5
H11B C11 H11C 109.5
O4 C12 O5 127.0(11)
O4 C12 C7 124.3(10)
O5 C12 C7 108.5(11)
O5 C13 H13A 109.5
O5 C13 H13B 109.5
H13A C13 H13B 109.5
O5 C13 H13C 109.5
H13A C13 H13C 109.5
H13B C13 H13C 109.5
C16 C14 H14A 109.5
C16 C14 H14B 109.5
H14A C14 H14B 109.5
C16 C14 H14C 109.5
H14A C14 H14C 109.5
H14B C14 H14C 109.5
C16 C15 H15A 109.5
C16 C15 H15B 109.5
H15A C15 H15B 109.5
C16 C15 H15C 109.5
H15A C15 H15C 109.5
H15B C15 H15C 109.5
C15 C16 C17 104(4)
C15 C16 C14 110.2(18)
C17 C16 C14 107(3)
C15 C16 H16 111.8
C17 C16 H16 111.8
C14 C16 H16 111.8
C16 C17 C18 114(4)
C16 C17 H17A 108.9
C18 C17 H17A 108.9
C16 C17 H17B 108.9
C18 C17 H17B 108.9
H17A C17 H17B 107.7
C16' C14' H14D 109.5
C16' C14' H14E 109.5
H14D C14' H14E 109.5
C16' C14' H14F 109.5
H14D C14' H14F 109.5
H14E C14' H14F 109.5
C16' C15' H15D 109.5
C16' C15' H15E 109.5
H15D C15' H15E 109.5
C16' C15' H15F 109.5
H15D C15' H15F 109.5
H15E C15' H15F 109.5
C17' C16' C14' 115(4)
C17' C16' C15' 118(4)
C14' C16' C15' 107(2)
C17' C16' H16' 105.3
C14' C16' H16' 105.3
C15' C16' H16' 105.3
C18 C17' C16' 120(6)
C18 C17' H17C 107.2
C16' C17' H17C 107.2
C18 C17' H17D 107.2
C16' C17' H17D 107.2
H17C C17' H17D 106.8
N3 C18 C17' 106(3)
N3 C18 C19 111.5(6)
C17' C18 C19 111(2)
N3 C18 C17 112(2)
C19 C18 C17 106.7(14)
N3 C18 H18 108.8
C19 C18 H18 108.8
C17 C18 H18 108.8
O6 C19 N4 124.0(7)
O6 C19 C18 122.1(7)
N4 C19 C18 113.9(7)
N4 C20 C21 112.2(7)
N4 C20 C25 108.1(6)
C21 C20 C25 115.2(6)
N4 C20 H20 107.0
C21 C20 H20 107.0
C25 C20 H20 107.0
C22 C21 C20 115.7(7)
C22 C21 H21A 108.4
C20 C21 H21A 108.4
C22 C21 H21B 108.4
C20 C21 H21B 108.4
H21A C21 H21B 107.4
C23 C22 C21 112.7(10)
C23 C22 C24 109.1(9)
C21 C22 C24 112.1(8)
C23 C22 H22 107.5
C21 C22 H22 107.5
C24 C22 H22 107.5
C22 C23 H23A 109.5
C22 C23 H23B 109.5
H23A C23 H23B 109.5
C22 C23 H23C 109.5
H23A C23 H23C 109.5
H23B C23 H23C 109.5
C22 C24 H24A 109.5
C22 C24 H24B 109.5
H24A C24 H24B 109.5
C22 C24 H24C 109.5
H24A C24 H24C 109.5
H24B C24 H24C 109.5
O7 C25 O8 123.3(8)
O7 C25 C20 124.9(7)
O8 C25 C20 111.6(7)
O8 C26 H26A 109.5
O8 C26 H26B 109.5
H26A C26 H26B 109.5
O8 C26 H26C 109.5
H26A C26 H26C 109.5
H26B C26 H26C 109.5
C5 N1 S1 125.1(7)
C5 N1 H1 120(6)
S1 N1 H1 114(6)
C6 N2 C7 122.9(7)
C6 N2 H2 114(4)
C7 N2 H2 123(4)
C18 N3 S1 119.4(6)
C18 N3 H3A 122(7)
S1 N3 H3A 110(7)
C19 N4 C20 122.1(6)
C19 N4 H4 127(2)
C20 N4 H4 110(2)
C12 O5 C13 112.6(11)
C25 O8 C26 116.2(7)
O1 S1 O2 123.4(5)
O1 S1 N1 104.1(5)
O2 S1 N1 108.0(5)
O1 S1 N3 105.8(5)
O2 S1 N3 105.6(5)
N1 S1 N3 109.5(3)

loop_
_geom_bond_atom_site_label_1
_geom_bond_atom_site_label_2
_geom_bond_distance
C1 C3 1.518(13)
C1 H1A 0.9600
C1 H1B 0.9600
C1 H1C 0.9600
C2 C3 1.514(12)
C2 H2A 0.9600
C2 H2B 0.9600
C2 H2C 0.9600
C3 C4 1.478(12)
C3 H3 0.9800
C4 C5 1.523(10)
C4 H4A 0.9700
C4 H4B 0.9700
C5 N1 1.447(12)
C5 C6 1.510(12)
C5 H5 0.9800
C6 O3 1.223(9)
C6 N2 1.360(10)
C7 N2 1.443(11)
C7 C8 1.544(13)
C7 C12 1.559(14)
C7 H7 0.9800
C8 C9 1.514(13)
C8 H8A 0.9700
C8 H8B 0.9700
C9 C10 1.477(17)
C9 C11 1.514(17)
C9 H9 0.9800
C10 H10A 0.9600
C10 H10B 0.9600
C10 H10C 0.9600
C11 H11A 0.9600
C11 H11B 0.9600
C11 H11C 0.9600
C12 O4 1.189(13)
C12 O5 1.304(12)
C13 O5 1.457(14)
C13 H13A 0.9600
C13 H13B 0.9600
C13 H13C 0.9600
C14 C16 1.52(2)
C14 H14A 0.9600
C14 H14B 0.9600
C14 H14C 0.9600
C15 C16 1.514(19)
C15 H15A 0.9600
C15 H15B 0.9600
C15 H15C 0.9600
C16 C17 1.52(2)
C16 H16 0.9800
C17 C18 1.56(6)
C17 H17A 0.9700
C17 H17B 0.9700
C14' C16' 1.52(2)
C14' H14D 0.9600
C14' H14E 0.9600
C14' H14F 0.9600
C15' C16' 1.53(2)
C15' H15D 0.9600
C15' H15E 0.9600
C15' H15F 0.9600
C16' C17' 1.52(2)
C16' H16' 0.9800
C17' C18 1.49(8)
C17' H17C 0.9700
C17' H17D 0.9700
C18 N3 1.436(11)
C18 C19 1.528(10)
C18 H18 0.9800
C19 O6 1.226(8)
C19 N4 1.298(9)
C20 N4 1.466(9)
C20 C21 1.525(10)
C20 C25 1.526(11)
C20 H20 0.9800
C21 C22 1.506(11)
C21 H21A 0.9700
C21 H21B 0.9700
C22 C23 1.475(15)
C22 C24 1.541(14)
C22 H22 0.9800
C23 H23A 0.9600
C23 H23B 0.9600
C23 H23C 0.9600
C24 H24A 0.9600
C24 H24B 0.9600
C24 H24C 0.9600
C25 O7 1.194(9)
C25 O8 1.318(9)
C26 O8 1.487(11)
C26 H26A 0.9600
C26 H26B 0.9600
C26 H26C 0.9600
N1 S1 1.632(7)
N1 H1 0.90(9)
N2 H2 0.89(6)
N3 S1 1.636(8)
N3 H3A 0.85(9)
N4 H4 0.86(3)
O1 S1 1.413(9)
O2 S1 1.475(8)

loop_
_geom_hbond_atom_site_label_D
_geom_hbond_atom_site_label_H
_geom_hbond_atom_site_label_A
_geom_hbond_distance_DH
_geom_hbond_distance_HA
_geom_hbond_distance_DA
_geom_hbond_angle_DHA
_geom_hbond_site_symmetry_A
C13 H13A O7 0.96 2.60 3.456(13) 149.0 2_646
C21 H21A O6 0.97 2.61 3.144(9) 115.2 .
C26 H26C O2 0.96 2.42 3.377(12) 175.4 1_554
N3 H3A O4 0.85(9) 2.12(9) 2.962(14) 171(10) .
N2 H2 O6 0.89(6) 2.03(6) 2.847(8) 152(5) .
N4 H4 O3 0.86(3) 1.95(3) 2.803(8) 176(5) 2_656
N1 H1 O7 0.90(9) 2.18(9) 3.053(10) 162(8) .
C13 H13A O7 0.96 2.60 3.456(13) 149.0 2_646
C21 H21A O6 0.97 2.61 3.144(9) 115.2 .
C26 H26C O2 0.96 2.42 3.377(12) 175.4 1_554
N3 H3A O4 0.85(9) 2.12(9) 2.962(14) 171(10) .
N2 H2 O6 0.89(6) 2.03(6) 2.847(8) 152(5) .
N4 H4 O3 0.86(3) 1.95(3) 2.803(8) 176(5) 2_656
N1 H1 O7 0.90(9) 2.18(9) 3.053(10) 162(8) .

loop_
_geom_torsion_atom_site_label_1
_geom_torsion_atom_site_label_2
_geom_torsion_atom_site_label_3
_geom_torsion_atom_site_label_4
_geom_torsion
C2 C3 C4 C5 -174.3(8)
C1 C3 C4 C5 59.6(12)
C3 C4 C5 N1 -179.0(8)
C3 C4 C5 C6 52.1(10)
N1 C5 C6 O3 146.5(8)
C4 C5 C6 O3 -88.3(9)
N1 C5 C6 N2 -37.5(10)
C4 C5 C6 N2 87.7(9)
N2 C7 C8 C9 -50.3(11)
C12 C7 C8 C9 -171.7(8)
C7 C8 C9 C10 -52.9(14)
C7 C8 C9 C11 179.7(11)
N2 C7 C12 O4 -14.1(13)
C8 C7 C12 O4 108.8(13)
N2 C7 C12 O5 169.9(7)
C8 C7 C12 O5 -67.2(9)
C15 C16 C17 C18 -179(3)
C14 C16 C17 C18 -63(5)
C14' C16' C17' C18 -53(6)
C15' C16' C17' C18 179(4)
C16' C17' C18 N3 -83(5)
C16' C17' C18 C19 155(4)
C16 C17 C18 N3 -46(5)
C16 C17 C18 C19 -168(3)
N3 C18 C19 O6 -43.6(9)
C17' C18 C19 O6 75(3)
C17 C18 C19 O6 79(2)
N3 C18 C19 N4 137.6(7)
C17' C18 C19 N4 -104(3)
C17 C18 C19 N4 -100(2)
N4 C20 C21 C22 -58.1(9)
C25 C20 C21 C22 177.7(7)
C20 C21 C22 C23 -62.2(11)
C20 C21 C22 C24 174.2(9)
N4 C20 C25 O7 32.1(10)
C21 C20 C25 O7 158.5(8)
N4 C20 C25 O8 -151.6(6)
C21 C20 C25 O8 -25.2(9)
C6 C5 N1 S1 -68.3(9)
C4 C5 N1 S1 166.3(6)
O3 C6 N2 C7 -3.7(13)
C5 C6 N2 C7 -179.8(8)
C8 C7 N2 C6 148.7(8)
C12 C7 N2 C6 -87.8(9)
C17' C18 N3 S1 164(2)
C19 C18 N3 S1 -75.1(8)
C17 C18 N3 S1 165.3(19)
O6 C19 N4 C20 0.8(11)
C18 C19 N4 C20 179.6(6)
C21 C20 N4 C19 -71.4(9)
C25 C20 N4 C19 56.8(9)
O4 C12 O5 C13 5.8(15)
C7 C12 O5 C13 -178.4(8)
O7 C25 O8 C26 1.8(13)
C20 C25 O8 C26 -174.6(8)
C5 N1 S1 O1 -11.7(8)
C5 N1 S1 O2 -144.4(7)
C5 N1 S1 N3 101.0(7)
C18 N3 S1 O1 -170.2(6)
C18 N3 S1 O2 -37.9(7)
C18 N3 S1 N1 78.2(7)
